data_1547657
loop_
_publ_author_name
'Wang, Ya'
'Shi, Chao'
'Han, Xiang-Bin'

_publ_section_title
;
 Mixed Bromine--Chlorine Induced Great Dielectric and Second-Order
 Nonlinear Optical Properties Changes in Phase Transitions Compounds
 [H2mdap][BiBr5(1-x)Cl5x] (x = 0.00--1.00)
;
_journal_issue 41
_journal_name_full 'The Journal of Physical Chemistry C'
_journal_page_first 23039
_journal_paper_doi 10.1021/acs.jpcc.7b05126
_journal_volume 121
_journal_year 2017
_chemical_formula_sum 'C4 H14 Bi Br1.1 Cl3.9 N2'
_chemical_formula_weight 525.30
_space_group_crystal_system orthorhombic
_space_group_IT_number 33
_space_group_name_Hall 'P 2c -2n'
_space_group_name_H-M_alt 'P n a 21'
_symmetry_space_group_name_Hall 'P 2c -2n'
_symmetry_space_group_name_H-M 'P n a 21'
_atom_sites_solution_hydrogens geom
_audit_creation_method SHELXL-2014/7
_cell_angle_alpha 90
_cell_angle_beta 90
_cell_angle_gamma 90
_cell_formula_units_Z 4
_cell_length_a 18.209(4)
_cell_length_b 9.975(2)
_cell_length_c 7.5491(15)
_cell_measurement_reflns_used 3144
_cell_measurement_temperature 293(2)
_cell_measurement_theta_max 27.479
_cell_measurement_theta_min 3.029
_cell_volume 1371.2(5)
_computing_structure_refinement 'SHELXL-2014/7 (Sheldrick, 2014)'
_diffrn_ambient_temperature 293(2)
_diffrn_measured_fraction_theta_full 0.999
_diffrn_measured_fraction_theta_max 0.996
_diffrn_measurement_device_type 'Rigaku, SCXmini'
_diffrn_measurement_method '\w scans'
_diffrn_radiation_type MoK\a
_diffrn_radiation_wavelength 0.71073
_diffrn_reflns_av_R_equivalents 0.0542
_diffrn_reflns_av_unetI/netI 0.0628
_diffrn_reflns_Laue_measured_fraction_full 0.999
_diffrn_reflns_Laue_measured_fraction_max 0.996
_diffrn_reflns_limit_h_max 23
_diffrn_reflns_limit_h_min -23
_diffrn_reflns_limit_k_max 12
_diffrn_reflns_limit_k_min -10
_diffrn_reflns_limit_l_max 9
_diffrn_reflns_limit_l_min -9
_diffrn_reflns_number 9048
_diffrn_reflns_point_group_measured_fraction_full 0.999
_diffrn_reflns_point_group_measured_fraction_max 0.997
_diffrn_reflns_theta_full 25.242
_diffrn_reflns_theta_max 27.479
_diffrn_reflns_theta_min 3.029
_exptl_absorpt_coefficient_mu 16.785
_exptl_absorpt_correction_T_max 0.009
_exptl_absorpt_correction_T_min 0.007
_exptl_absorpt_correction_type multi-scan
_exptl_crystal_colour pale-yellow
_exptl_crystal_density_diffrn 2.545
_exptl_crystal_density_method 'not measured'
_exptl_crystal_description block
_exptl_crystal_F_000 959.2
_exptl_crystal_size_max 0.32
_exptl_crystal_size_mid 0.3
_exptl_crystal_size_min 0.28
_refine_diff_density_max 2.513
_refine_diff_density_min -1.187
_refine_diff_density_rms 0.228
_refine_ls_abs_structure_details
;
 Refined as an inversion twin.
;
_refine_ls_abs_structure_Flack 0.18(2)
_refine_ls_extinction_coef 0.0051(4)
_refine_ls_extinction_expression Fc^*^=kFc[1+0.001xFc^2^\l^3^/sin(2\q)]^-1/4^
_refine_ls_extinction_method 'SHELXL-2014/7 (Sheldrick 2014'
_refine_ls_goodness_of_fit_ref 1.078
_refine_ls_hydrogen_treatment constr
_refine_ls_matrix_type full
_refine_ls_number_parameters 113
_refine_ls_number_reflns 3114
_refine_ls_number_restraints 120
_refine_ls_restrained_S_all 1.068
_refine_ls_R_factor_all 0.0571
_refine_ls_R_factor_gt 0.0446
_refine_ls_shift/su_max 0.000
_refine_ls_shift/su_mean 0.000
_refine_ls_structure_factor_coef Fsqd
_refine_ls_weighting_details 'w=1/[\s^2^(Fo^2^)+(0.0444P)^2^+7.6894P] where P=(Fo^2^+2Fc^2^)/3'
_refine_ls_weighting_scheme calc
_refine_ls_wR_factor_gt 0.1040
_refine_ls_wR_factor_ref 0.1094
_reflns_Friedel_coverage 0.861
_reflns_Friedel_fraction_full 1.000
_reflns_Friedel_fraction_max 0.998
_reflns_number_gt 2596
_reflns_number_total 3144
_reflns_threshold_expression 'I > 2\s(I)'
_cod_data_source_file jp7b05126_si_002.cif
_cod_data_source_block 0.78_293K
_cod_depositor_comments
;
The following automatic conversions were performed:

'_exptl_absorpt_correction_type' value 'Multi-scan' changed to
'multi-scan' according to
/home/data/users/saulius/crontab/automatic-downloads/rss-feeds/ACS/lib/dictionaries/cif_core.dic
dictionary named 'cif_core.dic' version 2.4.2 from 2011-04-26.

Automatic conversion script
Id: cif_fix_values 4973 2017-02-22 13:04:09Z antanas 

 Adding full bibliography for 1547653--1547662.cif.
;
_cod_original_formula_sum 'C4 H14 Bi Br1.10 Cl3.90 N2'
_cod_database_code 1547657
_shelx_shelxl_version_number 2014/7
_shelx_space_group_comment
;
The symmetry employed for this shelxl refinement is uniquely defined
by the following loop, which should always be used as a source of
symmetry information in preference to the above space-group names.
They are only intended as comments.
;
_shelx_estimated_absorpt_t_min 0.007
_shelx_estimated_absorpt_t_max 0.009

loop_
_space_group_symop_operation_xyz
'x, y, z'
'-x, -y, z+1/2'
'x+1/2, -y+1/2, z'
'-x+1/2, y+1/2, z+1/2'

loop_
_atom_site_label
_atom_site_type_symbol
_atom_site_fract_x
_atom_site_fract_y
_atom_site_fract_z
_atom_site_U_iso_or_equiv
_atom_site_adp_type
_atom_site_occupancy
_atom_site_site_symmetry_order
_atom_site_calc_flag
_atom_site_refinement_flags_posn
_atom_site_refinement_flags_adp
_atom_site_refinement_flags_occupancy
Bi1 Bi 0.56437(3) 0.83063(5) 0.95597(4) 0.0252(2) Uani 1 1 d . U .
Cl3 Cl 0.69813(15) 0.9670(3) 0.9486(8) 0.0296(6) Uani 0.78 1 d . U P
Br3 Br 0.69813(15) 0.9670(3) 0.9486(8) 0.0296(6) Uani 0.22 1 d . U P
Cl5 Cl 0.6062(2) 0.6995(4) 1.2473(6) 0.0449(10) Uani 0.78 1 d . U P
Br5 Br 0.6062(2) 0.6995(4) 1.2473(6) 0.0449(10) Uani 0.22 1 d . U P
Cl2 Cl 0.44282(18) 0.6624(3) 0.9476(15) 0.0445(9) Uani 0.78 1 d . U P
Br2 Br 0.44282(18) 0.6624(3) 0.9476(15) 0.0445(9) Uani 0.22 1 d . U P
Cl4 Cl 0.6262(2) 0.6555(4) 0.7422(6) 0.0405(9) Uani 0.78 1 d . U P
Br4 Br 0.6262(2) 0.6555(4) 0.7422(6) 0.0405(9) Uani 0.22 1 d . U P
Cl1 Cl 0.5155(2) 0.9554(4) 0.6408(6) 0.0513(11) Uani 0.78 1 d . U P
Br1 Br 0.5155(2) 0.9554(4) 0.6408(6) 0.0513(11) Uani 0.22 1 d . U P
C1 C 0.3959(10) 0.683(2) 0.444(5) 0.051(5) Uani 1 1 d . U .
H1A H 0.3934 0.6648 0.3176 0.061 Uiso 1 1 calc R U .
H1B H 0.3970 0.7794 0.4596 0.061 Uiso 1 1 calc R U .
C4 C 0.1932(11) 0.436(2) 0.459(6) 0.061(6) Uani 1 1 d . U .
H4A H 0.2368 0.3921 0.5016 0.091 Uiso 1 1 calc R U .
H4B H 0.1895 0.4245 0.3333 0.091 Uiso 1 1 calc R U .
H4C H 0.1509 0.3967 0.5152 0.091 Uiso 1 1 calc R U .
C3 C 0.2605(11) 0.656(2) 0.444(8) 0.072(7) Uani 1 1 d . U .
H3A H 0.2669 0.6386 0.3181 0.087 Uiso 1 1 calc R U .
H3B H 0.2501 0.7504 0.4571 0.087 Uiso 1 1 calc R U .
N2 N 0.1967(8) 0.5817(16) 0.503(2) 0.042(5) Uani 1 1 d . U .
H2A H 0.1571 0.6209 0.4567 0.050 Uiso 1 1 calc R U .
H2B H 0.1937 0.5902 0.6198 0.050 Uiso 1 1 calc R U .
N1 N 0.4640(10) 0.6248(19) 0.516(2) 0.047(5) Uani 1 1 d . U .
H1C H 0.4611 0.5358 0.5130 0.071 Uiso 1 1 calc R U .
H1D H 0.4701 0.6519 0.6272 0.071 Uiso 1 1 calc R U .
H1E H 0.5021 0.6516 0.4508 0.071 Uiso 1 1 calc R U .
C2 C 0.3293(12) 0.628(3) 0.531(3) 0.051(5) Uani 1 1 d . U .
H2C H 0.3349 0.5315 0.5404 0.061 Uiso 1 1 calc R U .
H2D H 0.3269 0.6636 0.6503 0.061 Uiso 1 1 calc R U .

loop_
_atom_site_aniso_label
_atom_site_aniso_U_11
_atom_site_aniso_U_22
_atom_site_aniso_U_33
_atom_site_aniso_U_23
_atom_site_aniso_U_13
_atom_site_aniso_U_12
Bi1 0.0325(3) 0.0192(3) 0.0237(3) 0.0014(5) 0.0014(5) 0.0034(2)
Cl3 0.0323(13) 0.0288(14) 0.0276(14) -0.001(2) -0.001(2) -0.0112(11)
Br3 0.0323(13) 0.0288(14) 0.0276(14) -0.001(2) -0.001(2) -0.0112(11)
Cl5 0.060(3) 0.043(2) 0.0315(19) 0.0084(18) 0.000(2) 0.000(2)
Br5 0.060(3) 0.043(2) 0.0315(19) 0.0084(18) 0.000(2) 0.000(2)
Cl2 0.0480(17) 0.0388(18) 0.047(2) -0.002(3) 0.003(3) -0.0068(14)
Br2 0.0480(17) 0.0388(18) 0.047(2) -0.002(3) 0.003(3) -0.0068(14)
Cl4 0.050(2) 0.0343(19) 0.037(2) -0.0004(18) 0.0016(19) 0.0096(16)
Br4 0.050(2) 0.0343(19) 0.037(2) -0.0004(18) 0.0016(19) 0.0096(16)
Cl1 0.059(3) 0.047(2) 0.048(2) 0.0157(19) -0.014(2) 0.009(2)
Br1 0.059(3) 0.047(2) 0.048(2) 0.0157(19) -0.014(2) 0.009(2)
C1 0.044(8) 0.059(12) 0.050(12) 0.032(14) -0.005(13) -0.008(9)
C4 0.049(11) 0.064(11) 0.069(14) -0.03(2) 0.01(2) -0.023(10)
C3 0.045(9) 0.053(12) 0.12(2) 0.012(19) -0.014(15) -0.016(9)
N2 0.031(7) 0.048(9) 0.046(13) -0.007(7) 0.004(7) -0.001(7)
N1 0.046(8) 0.044(10) 0.052(12) 0.006(8) 0.012(8) 0.007(8)
C2 0.043(8) 0.073(15) 0.036(11) -0.013(11) -0.003(9) -0.016(10)

loop_
_atom_type_symbol
_atom_type_description
_atom_type_scat_dispersion_real
_atom_type_scat_dispersion_imag
_atom_type_scat_source
C C 0.0033 0.0016 'International Tables Vol C Tables 4.2.6.8 and 6.1.1.4'
H H 0.0000 0.0000 'International Tables Vol C Tables 4.2.6.8 and 6.1.1.4'
N N 0.0061 0.0033 'International Tables Vol C Tables 4.2.6.8 and 6.1.1.4'
Cl Cl 0.1484 0.1585 'International Tables Vol C Tables 4.2.6.8 and 6.1.1.4'
Bi Bi -4.1077 10.2566 'International Tables Vol C Tables 4.2.6.8 and 6.1.1.4'
Br Br -0.2901 2.4595 'International Tables Vol C Tables 4.2.6.8 and 6.1.1.4'

loop_
_geom_angle_atom_site_label_1
_geom_angle_atom_site_label_2
_geom_angle_atom_site_label_3
_geom_angle
_geom_angle_site_symmetry_1
_geom_angle_site_symmetry_3
Cl4 Bi1 Cl5 93.32(16) . .
Cl4 Bi1 Cl2 85.75(18) . .
Cl5 Bi1 Cl2 87.1(2) . .
Cl4 Bi1 Cl3 86.45(13) . .
Cl5 Bi1 Cl3 90.35(15) . .
Cl2 Bi1 Cl3 171.65(11) . .
Cl4 Bi1 Cl1 84.88(14) . .
Cl5 Bi1 Cl1 176.53(13) . .
Cl2 Bi1 Cl1 89.8(2) . .
Cl3 Bi1 Cl1 92.49(14) . .
Cl4 Bi1 Br1 170.47(14) . 2_675
Cl5 Bi1 Br1 96.09(14) . 2_675
Cl2 Bi1 Br1 93.16(15) . 2_675
Cl3 Bi1 Br1 95.02(12) . 2_675
Cl1 Bi1 Br1 85.6 . 2_675
Cl4 Bi1 Cl1 170.47(14) . 2_675
Cl5 Bi1 Cl1 96.09(14) . 2_675
Cl2 Bi1 Cl1 93.16(15) . 2_675
Cl3 Bi1 Cl1 95.02(12) . 2_675
Cl1 Bi1 Cl1 85.65(4) . 2_675
Br1 Bi1 Cl1 0.0 2_675 2_675
Bi1 Cl1 Bi1 151.11(18) . 2_674
N1 C1 C2 112(2) . .
C2 C3 N2 117(3) . .
C3 N2 C4 117.7(19) . .
C3 C2 C1 116(3) . .

loop_
_geom_bond_atom_site_label_1
_geom_bond_atom_site_label_2
_geom_bond_distance
_geom_bond_site_symmetry_2
Bi1 Cl4 2.631(4) .
Bi1 Cl5 2.670(4) .
Bi1 Cl2 2.778(3) .
Bi1 Cl3 2.790(3) .
Bi1 Cl1 2.829(4) .
Bi1 Br1 2.936(4) 2_675
Bi1 Cl1 2.936(4) 2_675
Cl1 Bi1 2.936(4) 2_674
C1 N1 1.47(3) .
C1 C2 1.48(3) .
C4 N2 1.49(2) .
C3 C2 1.44(3) .
C3 N2 1.45(3) .

loop_
_geom_hbond_atom_site_label_D
_geom_hbond_atom_site_label_H
_geom_hbond_atom_site_label_A
_geom_hbond_distance_DH
_geom_hbond_distance_HA
_geom_hbond_distance_DA
_geom_hbond_angle_DHA
C2 H2D Br2 0.97 3.08 3.78(2) 130.1
N1 H1D Br1 0.89 3.14 3.56(2) 110.9
N1 H1D Cl4 0.89 2.97 3.425(19) 113.4
N1 H1D Cl2 0.89 2.47 3.30(2) 155.9
C1 H1B Br1 0.97 3.10 3.79(3) 129.1
C2 H2D Br2 0.97 3.08 3.78(2) 130.1
N1 H1D Br1 0.89 3.14 3.56(2) 110.9
N1 H1D Cl4 0.89 2.97 3.425(19) 113.4
N1 H1D Cl2 0.89 2.47 3.30(2) 155.9
C1 H1B Br1 0.97 3.10 3.79(3) 129.1
C2 H2D Br2 0.97 3.08 3.78(2) 130.1
N1 H1D Br1 0.89 3.14 3.56(2) 110.9
N1 H1D Cl4 0.89 2.97 3.425(19) 113.4
N1 H1D Cl2 0.89 2.47 3.30(2) 155.9
C1 H1B Br1 0.97 3.10 3.79(3) 129.1
C1 H1B Br1 0.97 3.10 3.79(3) 129.1
N1 H1D Cl2 0.89 2.47 3.30(2) 155.9
N1 H1D Cl4 0.89 2.97 3.425(19) 113.4
C2 H2D Br2 0.97 3.08 3.78(2) 130.1
C1 H1B Br1 0.97 3.10 3.79(3) 129.1
N1 H1D Cl2 0.89 2.47 3.30(2) 155.9
N1 H1D Cl4 0.89 2.97 3.425(19) 113.4
N1 H1D Br1 0.89 3.14 3.56(2) 110.9
C2 H2D Br2 0.97 3.08 3.78(2) 130.1
C1 H1B Br1 0.97 3.10 3.79(3) 129.1
N1 H1D Cl2 0.89 2.47 3.30(2) 155.9
N1 H1D Cl4 0.89 2.97 3.425(19) 113.4
N1 H1D Br1 0.89 3.14 3.56(2) 110.9
C2 H2D Br2 0.97 3.08 3.78(2) 130.1

loop_
_geom_torsion_atom_site_label_1
_geom_torsion_atom_site_label_2
_geom_torsion_atom_site_label_3
_geom_torsion_atom_site_label_4
_geom_torsion
C2 C3 N2 C4 -71(5)
N2 C3 C2 C1 168(3)
N1 C1 C2 C3 -167(2)
